data_2206483
loop_
_publ_author_name
'Xiangshan Wang'
'Zhaosen Zeng'
'Yuling Li'
'Daqing Shi'

_publ_section_title
;
 Redetermination of
 3-[(<i>Z</i>)-1-hydroxy-3-oxobutenyl]-2<i>H</i>-chromen-2-one at 193 K
;
_journal_coeditor_code LH6456
_journal_issue 8
_journal_name_full 'Acta Crystallographica Section E'
_journal_page_first o2599
_journal_page_last o2601
_journal_paper_doi 10.1107/S1600536805022361
_journal_volume 61
_journal_year 2005
_chemical_formula_iupac 'C13 H10 O4'
_chemical_formula_moiety 'C13 H10 O4'
_chemical_formula_sum 'C13 H10 O4'
_chemical_formula_weight 230.21
_chemical_melting_point 422.0(10)
_chemical_name_systematic
;
3-[(Z)-1-hydroxy-3-oxobutenyl]-2H-chromen-2-one
;
_space_group_IT_number 2
_symmetry_cell_setting triclinic
_symmetry_space_group_name_Hall '-P 1'
_symmetry_space_group_name_H-M 'P -1'
_atom_sites_solution_hydrogens geom
_atom_sites_solution_primary direct
_atom_sites_solution_secondary difmap
_cell_angle_alpha 83.17(4)
_cell_angle_beta 76.17(3)
_cell_angle_gamma 71.10(3)
_cell_formula_units_Z 2
_cell_length_a 6.7577(19)
_cell_length_b 8.799(3)
_cell_length_c 9.890(4)
_cell_measurement_reflns_used 1738
_cell_measurement_temperature 193(2)
_cell_measurement_theta_max 25.3
_cell_measurement_theta_min 3.2
_cell_volume 539.7(3)
_computing_cell_refinement CrystalClear
_computing_data_collection 'CrystalClear (Rigaku, 1999)'
_computing_data_reduction 'CrystalStructure (Rigaku/MSC 2003)'
_computing_molecular_graphics 'SHEXTL (Sheldrick, 1997b)'
_computing_publication_material SHELXL97
_computing_structure_refinement 'SHELXL97 (Sheldrick, 1997a)'
_computing_structure_solution 'SHELXS97 (Sheldrick, 1997a)'
_diffrn_ambient_temperature 193(2)
_diffrn_detector_area_resol_mean 7.31
_diffrn_measured_fraction_theta_full 0.993
_diffrn_measured_fraction_theta_max 0.993
_diffrn_measurement_device_type 'Rigaku Mercury'
_diffrn_measurement_method \w
_diffrn_radiation_monochromator graphite
_diffrn_radiation_source 'fine-focus sealed tube'
_diffrn_radiation_type MoK\a
_diffrn_radiation_wavelength 0.71070
_diffrn_reflns_av_R_equivalents 0.0241
_diffrn_reflns_av_sigmaI/netI 0.0289
_diffrn_reflns_limit_h_max 8
_diffrn_reflns_limit_h_min -7
_diffrn_reflns_limit_k_max 9
_diffrn_reflns_limit_k_min -10
_diffrn_reflns_limit_l_max 11
_diffrn_reflns_limit_l_min -11
_diffrn_reflns_number 5300
_diffrn_reflns_theta_full 25.35
_diffrn_reflns_theta_max 25.35
_diffrn_reflns_theta_min 3.17
_diffrn_standards_decay_% 0
_diffrn_standards_interval_count 0
_diffrn_standards_interval_time 0
_diffrn_standards_number 0
_exptl_absorpt_coefficient_mu 0.106
_exptl_absorpt_correction_T_max 0.9843
_exptl_absorpt_correction_T_min 0.9579
_exptl_absorpt_correction_type multi-scan
_exptl_absorpt_process_details '(Jacobson, 1998)'
_exptl_crystal_colour 'light yellow'
_exptl_crystal_density_diffrn 1.417
_exptl_crystal_density_method 'not measured'
_exptl_crystal_description block
_exptl_crystal_F_000 240
_exptl_crystal_size_max 0.41
_exptl_crystal_size_mid 0.37
_exptl_crystal_size_min 0.15
_refine_diff_density_max 0.394
_refine_diff_density_min -0.234
_refine_ls_extinction_method none
_refine_ls_goodness_of_fit_ref 1.078
_refine_ls_hydrogen_treatment constr
_refine_ls_matrix_type full
_refine_ls_number_parameters 157
_refine_ls_number_reflns 1958
_refine_ls_number_restraints 0
_refine_ls_restrained_S_all 1.078
_refine_ls_R_factor_all 0.0776
_refine_ls_R_factor_gt 0.0583
_refine_ls_shift/su_max 0.000
_refine_ls_shift/su_mean 0.000
_refine_ls_structure_factor_coef Fsqd
_refine_ls_weighting_details 'calc w = 1/[\s^2^(Fo^2^)+(0.0949P)^2^+0.0935P] where P = (Fo^2^+2Fc^2^)/3'
_refine_ls_weighting_scheme calc
_refine_ls_wR_factor_gt 0.1526
_refine_ls_wR_factor_ref 0.1703
_reflns_number_gt 1461
_reflns_number_total 1958
_reflns_threshold_expression I>2\s(I)
_cod_data_source_file lh6456.cif
_cod_data_source_block I
_cod_depositor_comments
;
The following automatic conversions were performed:

'_chemical_melting_point' value '421-423' was changed to '422.0(10)'
- the average value was taken and precision was estimated.

Automatic conversion script
Id: cif_fix_values 1646 2011-03-28 12:23:43Z adriana 

The following automatic conversions were performed:

'_chemical_melting_point' value '421-423' was changed to '422.0(10)'
- the average value was taken and precision was estimated.

Automatic conversion script
Id: cif_fix_values 1715 2011-07-08 13:25:40Z adriana 
;
_cod_database_code 2206483
_cod_database_fobs_code 2206483

loop_
_symmetry_equiv_pos_as_xyz
'x, y, z'
'-x, -y, -z'

loop_
_atom_site_label
_atom_site_fract_x
_atom_site_fract_y
_atom_site_fract_z
_atom_site_U_iso_or_equiv
_atom_site_adp_type
_atom_site_calc_flag
_atom_site_refinement_flags
_atom_site_occupancy
_atom_site_type_symbol
O1 1.1433(2) 0.54533(16) 0.18776(14) 0.0370(4) Uani d . 1 O
O2 1.3248(2) 0.37773(18) 0.32859(16) 0.0484(5) Uani d . 1 O
O3 0.7600(2) 0.25435(18) 0.52955(15) 0.0436(4) Uani d . 1 O
H3 0.7674 0.1841 0.5951 0.065 Uiso calc R 1 H
O4 0.9192(3) 0.05436(19) 0.70529(16) 0.0512(5) Uani d . 1 O
C1 1.1522(3) 0.4334(2) 0.2981(2) 0.0348(5) Uani d . 1 C
C2 0.9539(3) 0.3956(2) 0.36397(19) 0.0306(5) Uani d . 1 C
C3 0.7730(3) 0.4713(2) 0.31568(19) 0.0311(5) Uani d . 1 C
H3A 0.6444 0.4478 0.3600 0.037 Uiso calc R 1 H
C4 0.7706(3) 0.5852(2) 0.2002(2) 0.0319(5) Uani d . 1 C
C5 0.5895(3) 0.6633(3) 0.1442(2) 0.0409(5) Uani d . 1 C
H5 0.4577 0.6428 0.1846 0.049 Uiso calc R 1 H
C6 0.6018(4) 0.7694(3) 0.0314(2) 0.0468(6) Uani d . 1 C
H6 0.4783 0.8219 -0.0059 0.056 Uiso calc R 1 H
C7 0.7940(4) 0.8008(3) -0.0290(2) 0.0456(6) Uani d . 1 C
H7 0.8006 0.8744 -0.1073 0.055 Uiso calc R 1 H
C8 0.9747(3) 0.7260(3) 0.0240(2) 0.0407(5) Uani d . 1 C
H8 1.1059 0.7472 -0.0169 0.049 Uiso calc R 1 H
C9 0.9607(3) 0.6195(2) 0.1380(2) 0.0319(5) Uani d . 1 C
C10 0.9497(3) 0.2767(2) 0.48238(19) 0.0316(5) Uani d . 1 C
C11 1.1198(3) 0.1931(2) 0.5420(2) 0.0361(5) Uani d . 1 C
H11 1.2542 0.2119 0.5081 0.043 Uiso calc R 1 H
C12 1.0966(4) 0.0780(2) 0.6547(2) 0.0416(6) Uani d . 1 C
C13 1.2886(4) -0.0186(3) 0.7116(2) 0.0520(6) Uani d . 1 C
H13A 1.2435 -0.0446 0.8110 0.078 Uiso calc R 1 H
H13B 1.3888 0.0438 0.6993 0.078 Uiso calc R 1 H
H13C 1.3592 -0.1184 0.6617 0.078 Uiso calc R 1 H

loop_
_atom_site_aniso_label
_atom_site_aniso_U_11
_atom_site_aniso_U_22
_atom_site_aniso_U_33
_atom_site_aniso_U_12
_atom_site_aniso_U_13
_atom_site_aniso_U_23
O1 0.0333(8) 0.0370(8) 0.0395(8) -0.0160(6) -0.0027(6) 0.0068(6)
O2 0.0349(8) 0.0524(10) 0.0593(10) -0.0183(7) -0.0137(7) 0.0140(8)
O3 0.0438(9) 0.0468(9) 0.0413(9) -0.0232(7) -0.0066(7) 0.0151(7)
O4 0.0605(10) 0.0459(9) 0.0441(9) -0.0210(8) -0.0061(8) 0.0127(7)
C1 0.0372(11) 0.0323(10) 0.0347(11) -0.0145(9) -0.0045(9) 0.0038(8)
C2 0.0327(10) 0.0287(10) 0.0303(10) -0.0141(8) 0.0009(8) -0.0030(8)
C3 0.0306(10) 0.0316(10) 0.0304(10) -0.0128(8) -0.0011(8) -0.0002(8)
C4 0.0347(10) 0.0292(10) 0.0300(10) -0.0110(8) -0.0030(8) 0.0007(8)
C5 0.0389(11) 0.0420(12) 0.0416(12) -0.0156(10) -0.0065(9) 0.0043(9)
C6 0.0525(13) 0.0433(13) 0.0436(13) -0.0133(11) -0.0151(11) 0.0083(10)
C7 0.0624(15) 0.0383(12) 0.0335(11) -0.0173(11) -0.0077(11) 0.0082(9)
C8 0.0458(12) 0.0371(11) 0.0376(11) -0.0201(10) 0.0028(10) 0.0017(9)
C9 0.0353(11) 0.0283(10) 0.0306(10) -0.0117(8) -0.0009(8) -0.0019(8)
C10 0.0372(11) 0.0292(10) 0.0293(10) -0.0135(9) -0.0032(8) -0.0025(8)
C11 0.0400(11) 0.0332(11) 0.0339(11) -0.0121(9) -0.0062(9) 0.0019(9)
C12 0.0576(13) 0.0318(11) 0.0333(11) -0.0105(10) -0.0096(10) -0.0028(9)
C13 0.0657(15) 0.0402(13) 0.0441(13) -0.0054(11) -0.0185(12) 0.0043(10)

loop_
_atom_type_symbol
_atom_type_description
_atom_type_scat_dispersion_real
_atom_type_scat_dispersion_imag
_atom_type_scat_source
C C 0.0033 0.0016 'International Tables Vol C Tables 4.2.6.8 and 6.1.1.4'
H H 0.0000 0.0000 'International Tables Vol C Tables 4.2.6.8 and 6.1.1.4'
O O 0.0106 0.0060 'International Tables Vol C Tables 4.2.6.8 and 6.1.1.4'
N N 0.0061 0.0033 'International Tables Vol C Tables 4.2.6.8 and 6.1.1.4'

loop_
_geom_angle_atom_site_label_1
_geom_angle_atom_site_label_2
_geom_angle_atom_site_label_3
_geom_angle
_geom_angle_publ_flag
C9 O1 C1 123.13(15) yes
C10 O3 H3 109.5 ?
O2 C1 O1 115.24(17) yes
O2 C1 C2 127.74(18) yes
O1 C1 C2 117.02(17) yes
C3 C2 C1 119.56(18) yes
C3 C2 C10 119.95(17) yes
C1 C2 C10 120.49(17) yes
C2 C3 C4 121.80(18) yes
C2 C3 H3A 119.1 ?
C4 C3 H3A 119.1 ?
C9 C4 C5 117.99(18) ?
C9 C4 C3 118.05(18) ?
C5 C4 C3 123.96(18) ?
C6 C5 C4 120.3(2) ?
C6 C5 H5 119.9 ?
C4 C5 H5 119.9 ?
C5 C6 C7 120.5(2) ?
C5 C6 H6 119.7 ?
C7 C6 H6 119.7 ?
C8 C7 C6 120.5(2) ?
C8 C7 H7 119.8 ?
C6 C7 H7 119.8 ?
C7 C8 C9 118.6(2) ?
C7 C8 H8 120.7 ?
C9 C8 H8 120.7 ?
O1 C9 C8 117.45(18) ?
O1 C9 C4 120.42(17) ?
C8 C9 C4 122.12(19) ?
O3 C10 C11 120.72(18) ?
O3 C10 C2 113.41(17) yes
C11 C10 C2 125.88(18) yes
C10 C11 C12 120.6(2) yes
C10 C11 H11 119.7 ?
C12 C11 H11 119.7 ?
O4 C12 C11 121.3(2) yes
O4 C12 C13 119.4(2) yes
C11 C12 C13 119.3(2) yes
C12 C13 H13A 109.5 ?
C12 C13 H13B 109.5 ?
H13A C13 H13B 109.5 ?
C12 C13 H13C 109.5 ?
H13A C13 H13C 109.5 ?
H13B C13 H13C 109.5 ?

loop_
_geom_bond_atom_site_label_1
_geom_bond_atom_site_label_2
_geom_bond_distance
_geom_bond_publ_flag
O1 C9 1.372(2) yes
O1 C1 1.379(2) yes
O2 C1 1.206(2) yes
O3 C10 1.325(2) yes
O3 H3 0.8400 ?
O4 C12 1.257(3) yes
C1 C2 1.466(3) yes
C2 C3 1.357(3) yes
C2 C10 1.476(3) yes
C3 C4 1.427(3) ?
C3 H3A 0.9500 ?
C4 C9 1.396(3) ?
C4 C5 1.402(3) ?
C5 C6 1.372(3) ?
C5 H5 0.9500 ?
C6 C7 1.394(3) ?
C6 H6 0.9500 ?
C7 C8 1.380(3) ?
C7 H7 0.9500 ?
C8 C9 1.383(3) ?
C8 H8 0.9500 ?
C10 C11 1.372(3) yes
C11 C12 1.430(3) yes
C11 H11 0.9500 ?
C12 C13 1.497(3) ?
C13 H13A 0.9800 ?
C13 H13B 0.9800 ?
C13 H13C 0.9800 ?

loop_
_geom_hbond_atom_site_label_D
_geom_hbond_atom_site_label_H
_geom_hbond_atom_site_label_A
_geom_hbond_site_symmetry_A
_geom_hbond_distance_DH
_geom_hbond_distance_HA
_geom_hbond_distance_DA
_geom_hbond_angle_DHA
O3 H3 O4 . 0.84 1.74 2.493(2) 148
C3 H3A O2 1_455 0.95 2.52 3.358(2) 147
C5 H5 O1 1_455 0.95 2.53 3.414(3) 155
C7 H7 O4 1_564 0.95 2.45 3.371(3) 163

loop_
_geom_torsion_atom_site_label_1
_geom_torsion_atom_site_label_2
_geom_torsion_atom_site_label_3
_geom_torsion_atom_site_label_4
_geom_torsion
_geom_torsion_publ_flag
C9 O1 C1 O2 179.25(16) yes
C9 O1 C1 C2 -0.6(3) yes
O2 C1 C2 C3 179.7(2) ?
O1 C1 C2 C3 -0.5(3) ?
O2 C1 C2 C10 0.0(3) ?
O1 C1 C2 C10 179.76(15) ?
C1 C2 C3 C4 1.2(3) yes
C10 C2 C3 C4 -179.02(15) yes
C2 C3 C4 C9 -0.9(3) yes
C2 C3 C4 C5 178.29(17) ?
C9 C4 C5 C6 0.3(3) ?
C3 C4 C5 C6 -178.93(18) ?
C4 C5 C6 C7 0.0(3) ?
C5 C6 C7 C8 -0.2(3) ?
C6 C7 C8 C9 0.0(3) ?
C1 O1 C9 C8 -178.11(16) ?
C1 O1 C9 C4 0.9(3) yes
C7 C8 C9 O1 179.27(16) ?
C7 C8 C9 C4 0.3(3) ?
C5 C4 C9 O1 -179.39(17) ?
C3 C4 C9 O1 -0.1(3) yes
C5 C4 C9 C8 -0.5(3) ?
C3 C4 C9 C8 178.81(18) ?
C3 C2 C10 O3 1.0(3) ?
C1 C2 C10 O3 -179.30(16) ?
C3 C2 C10 C11 -179.34(18) ?
C1 C2 C10 C11 0.4(3) yes
O3 C10 C11 C12 1.1(3) ?
C2 C10 C11 C12 -178.56(17) ?
C10 C11 C12 O4 -2.6(3) ?
C10 C11 C12 C13 176.20(17) ?

loop_
_cod_related_entry_id
_cod_related_entry_database
_cod_related_entry_code
1 ChemSpider 30654835
